data_4002955
loop_
_publ_author_name
'Nakamura, Tomoya'
'Shioya, Nobutaka'
'Shimoaka, Takafumi'
'Nishikubo, Ryosuke'
'Hasegawa, Takeshi'
'Saeki, Akinori'
'Murata, Yasujiro'
'Murdey, Richard'
'Wakamiya, Atsushi'

_publ_section_title
;
 Molecular Orientation Change in Naphthalene Diimide Thin Films Induced by
 Removal of Thermally Cleavable Substituents
;
_journal_issue 5
_journal_name_full 'Chemistry of Materials'
_journal_page_first 1729
_journal_paper_doi 10.1021/acs.chemmater.8b05237
_journal_volume 31
_journal_year 2019
_chemical_formula_sum 'C12 H11 N O4'
_chemical_formula_weight 233.22
_space_group_IT_number 14
_space_group_name_Hall '-P 2ybc'
_space_group_name_H-M_alt 'P 1 21/c 1'
_symmetry_cell_setting monoclinic
_symmetry_space_group_name_Hall '-P 2ybc'
_symmetry_space_group_name_H-M 'P 1 21/c 1'
_atom_sites_solution_hydrogens geom
_atom_sites_solution_primary direct
_atom_sites_solution_secondary difmap
_audit_creation_method SHELXL-97
_cell_angle_alpha 90.00
_cell_angle_beta 96.646(4)
_cell_angle_gamma 90.00
_cell_formula_units_Z 4
_cell_length_a 15.214(4)
_cell_length_b 6.5316(18)
_cell_length_c 11.330(3)
_cell_measurement_reflns_used 2055
_cell_measurement_temperature 100(2)
_cell_measurement_theta_max 25.50
_cell_measurement_theta_min 1.35
_cell_volume 1118.3(5)
_computing_structure_refinement 'SHELXL-97 (Sheldrick, 1997)'
_computing_structure_solution 'SHELXS-97 (Sheldrick, 1990)'
_diffrn_ambient_temperature 100(2)
_diffrn_measured_fraction_theta_full 0.993
_diffrn_measured_fraction_theta_max 0.993
_diffrn_measurement_device_type 'Bruker Smart APEX II'
_diffrn_radiation_monochromator graphite
_diffrn_radiation_source 'fine-focus sealed tube'
_diffrn_radiation_type MoK\a
_diffrn_radiation_wavelength 0.71073
_diffrn_reflns_av_R_equivalents 0.0266
_diffrn_reflns_av_sigmaI/netI 0.0359
_diffrn_reflns_limit_h_max 18
_diffrn_reflns_limit_h_min -17
_diffrn_reflns_limit_k_max 7
_diffrn_reflns_limit_k_min -7
_diffrn_reflns_limit_l_max 13
_diffrn_reflns_limit_l_min -5
_diffrn_reflns_number 4239
_diffrn_reflns_theta_full 25.50
_diffrn_reflns_theta_max 25.50
_diffrn_reflns_theta_min 1.35
_exptl_absorpt_coefficient_mu 0.105
_exptl_absorpt_correction_T_max 0.9927
_exptl_absorpt_correction_T_min 0.9875
_exptl_absorpt_correction_type empirical
_exptl_absorpt_process_details SADABS
_exptl_crystal_colour white
_exptl_crystal_density_diffrn 1.385
_exptl_crystal_density_method 'not measured'
_exptl_crystal_description plate
_exptl_crystal_F_000 488
_exptl_crystal_size_max 0.12
_exptl_crystal_size_mid 0.11
_exptl_crystal_size_min 0.07
_refine_diff_density_max 0.285
_refine_diff_density_min -0.391
_refine_diff_density_rms 0.143
_refine_ls_extinction_method none
_refine_ls_goodness_of_fit_ref 1.129
_refine_ls_hydrogen_treatment constr
_refine_ls_matrix_type full
_refine_ls_number_parameters 157
_refine_ls_number_reflns 2055
_refine_ls_number_restraints 0
_refine_ls_restrained_S_all 1.129
_refine_ls_R_factor_all 0.0747
_refine_ls_R_factor_gt 0.0427
_refine_ls_shift/su_max 0.000
_refine_ls_shift/su_mean 0.000
_refine_ls_structure_factor_coef Fsqd
_refine_ls_weighting_details 'calc w=1/[\s^2^(Fo^2^)+(0.0818P)^2^+0.1611P] where P=(Fo^2^+2Fc^2^)/3'
_refine_ls_weighting_scheme calc
_refine_ls_wR_factor_gt 0.1158
_refine_ls_wR_factor_ref 0.1478
_reflns_number_gt 1480
_reflns_number_total 2055
_reflns_threshold_expression >2sigma(I)
_cod_data_source_file cm8b05237_si_001.cif
_cod_data_source_block tn139_0ma_a
_cod_original_sg_symbol_H-M P21/c
_cod_database_code 4002955

loop_
_symmetry_equiv_pos_as_xyz
'x, y, z'
'-x, y+1/2, -z+1/2'
'-x, -y, -z'
'x, -y-1/2, z-1/2'

loop_
_atom_site_label
_atom_site_type_symbol
_atom_site_fract_x
_atom_site_fract_y
_atom_site_fract_z
_atom_site_U_iso_or_equiv
_atom_site_adp_type
_atom_site_occupancy
_atom_site_symmetry_multiplicity
_atom_site_calc_flag
_atom_site_refinement_flags
C1 C 0.16900(17) 1.0869(4) 0.0564(2) 0.0379(6) Uani 1 1 d .
H1 H 0.2062 1.1889 0.1017 0.057 Uiso 1 1 calc R
H1A H 0.1161 1.1537 0.0163 0.057 Uiso 1 1 calc R
H1B H 0.2023 1.0233 -0.0029 0.057 Uiso 1 1 calc R
C2 C 0.08626(17) 1.0149(5) 0.2294(2) 0.0429(7) Uani 1 1 d .
H2 H 0.0736 0.9092 0.2864 0.064 Uiso 1 1 calc R
H2A H 0.0305 1.0666 0.1880 0.064 Uiso 1 1 calc R
H2B H 0.1187 1.1277 0.2717 0.064 Uiso 1 1 calc R
C3 C 0.09788(18) 0.7409(5) 0.0775(2) 0.0457(7) Uani 1 1 d .
H3 H 0.1358 0.6869 0.0205 0.069 Uiso 1 1 calc R
H3A H 0.0407 0.7816 0.0353 0.069 Uiso 1 1 calc R
H3B H 0.0887 0.6350 0.1361 0.069 Uiso 1 1 calc R
C4 C 0.14176(15) 0.9244(4) 0.13996(19) 0.0323(6) Uani 1 1 d .
C5 C 0.28551(15) 0.7575(4) 0.17287(19) 0.0271(5) Uani 1 1 d .
C6 C 0.32803(15) 0.4963(3) 0.32041(18) 0.0259(5) Uani 1 1 d .
C7 C 0.42130(14) 0.8075(3) 0.30547(18) 0.0244(5) Uani 1 1 d .
C8 C 0.48498(14) 0.7281(3) 0.40193(17) 0.0223(5) Uani 1 1 d .
C9 C 0.46874(13) 0.5378(3) 0.45447(17) 0.0202(5) Uani 1 1 d .
C10 C 0.55979(14) 0.8382(3) 0.43901(18) 0.0245(5) Uani 1 1 d .
H10 H 0.5698 0.9657 0.4025 0.029 Uiso 1 1 calc R
C11 C 0.62146(15) 0.7643(3) 0.53008(18) 0.0252(5) Uani 1 1 d .
H11 H 0.6731 0.8417 0.5555 0.030 Uiso 1 1 calc R
C12 C 0.60737(14) 0.5794(3) 0.58294(17) 0.0229(5) Uani 1 1 d .
O1 O 0.22131(10) 0.8521(2) 0.21854(12) 0.0290(4) Uani 1 1 d .
O2 O 0.26010(10) 0.4082(3) 0.28236(13) 0.0330(4) Uani 1 1 d .
O3 O 0.42811(10) 0.9720(2) 0.25697(13) 0.0310(4) Uani 1 1 d .
O4 O 0.29549(11) 0.7281(3) 0.07172(13) 0.0338(4) Uani 1 1 d .
N1 N 0.34852(12) 0.6831(3) 0.27043(15) 0.0253(5) Uani 1 1 d .

loop_
_atom_site_aniso_label
_atom_site_aniso_U_11
_atom_site_aniso_U_22
_atom_site_aniso_U_33
_atom_site_aniso_U_23
_atom_site_aniso_U_13
_atom_site_aniso_U_12
C1 0.0313(13) 0.0478(17) 0.0342(12) 0.0108(12) 0.0019(10) 0.0088(12)
C2 0.0345(15) 0.0564(18) 0.0384(14) 0.0056(13) 0.0066(11) 0.0156(13)
C3 0.0318(14) 0.0586(18) 0.0447(15) -0.0010(13) -0.0037(11) -0.0021(13)
C4 0.0218(12) 0.0443(15) 0.0297(12) 0.0028(11) -0.0013(9) 0.0065(11)
C5 0.0263(12) 0.0284(13) 0.0262(11) 0.0020(9) 0.0009(9) 0.0033(10)
C6 0.0281(13) 0.0265(13) 0.0229(11) -0.0017(9) 0.0027(9) 0.0009(10)
C7 0.0285(13) 0.0267(12) 0.0186(10) -0.0013(9) 0.0056(8) 0.0027(10)
C8 0.0259(12) 0.0215(11) 0.0200(10) -0.0018(8) 0.0045(8) 0.0018(9)
C9 0.0238(11) 0.0194(11) 0.0182(9) -0.0014(8) 0.0061(8) 0.0019(9)
C10 0.0294(12) 0.0217(12) 0.0236(10) 0.0014(9) 0.0082(9) 0.0003(10)
C11 0.0251(12) 0.0247(12) 0.0257(11) -0.0041(9) 0.0029(9) -0.0013(10)
C12 0.0251(12) 0.0234(12) 0.0201(10) -0.0025(9) 0.0027(8) 0.0018(9)
O1 0.0265(9) 0.0375(10) 0.0226(7) 0.0018(7) 0.0013(6) 0.0081(7)
O2 0.0302(9) 0.0358(10) 0.0314(8) 0.0013(7) -0.0040(7) -0.0037(8)
O3 0.0380(10) 0.0286(9) 0.0260(8) 0.0072(7) 0.0026(7) 0.0005(7)
O4 0.0365(10) 0.0431(10) 0.0214(8) -0.0001(7) 0.0017(6) 0.0090(8)
N1 0.0263(10) 0.0278(11) 0.0210(9) 0.0027(8) -0.0007(7) 0.0017(8)

loop_
_atom_type_symbol
_atom_type_description
_atom_type_scat_dispersion_real
_atom_type_scat_dispersion_imag
_atom_type_scat_source
C C 0.0033 0.0016 'International Tables Vol C Tables 4.2.6.8 and 6.1.1.4'
H H 0.0000 0.0000 'International Tables Vol C Tables 4.2.6.8 and 6.1.1.4'
N N 0.0061 0.0033 'International Tables Vol C Tables 4.2.6.8 and 6.1.1.4'
O O 0.0106 0.0060 'International Tables Vol C Tables 4.2.6.8 and 6.1.1.4'

loop_
_geom_angle_atom_site_label_1
_geom_angle_atom_site_label_2
_geom_angle_atom_site_label_3
_geom_angle
_geom_angle_site_symmetry_1
_geom_angle_site_symmetry_3
C4 C1 H1 109.5 . .
C4 C1 H1A 109.5 . .
H1 C1 H1A 109.5 . .
C4 C1 H1B 109.5 . .
H1 C1 H1B 109.5 . .
H1A C1 H1B 109.5 . .
C4 C2 H2 109.5 . .
C4 C2 H2A 109.5 . .
H2 C2 H2A 109.5 . .
C4 C2 H2B 109.5 . .
H2 C2 H2B 109.5 . .
H2A C2 H2B 109.5 . .
C4 C3 H3 109.5 . .
C4 C3 H3A 109.5 . .
H3 C3 H3A 109.5 . .
C4 C3 H3B 109.5 . .
H3 C3 H3B 109.5 . .
H3A C3 H3B 109.5 . .
O1 C4 C3 108.2(2) . .
O1 C4 C1 109.46(18) . .
C3 C4 C1 113.7(2) . .
O1 C4 C2 101.60(17) . .
C3 C4 C2 112.0(2) . .
C1 C4 C2 111.1(2) . .
O4 C5 O1 129.8(2) . .
O4 C5 N1 122.0(2) . .
O1 C5 N1 108.17(17) . .
O2 C6 N1 119.3(2) . .
O2 C6 C12 124.9(2) . 3_666
N1 C6 C12 115.79(19) . 3_666
O3 C7 N1 119.5(2) . .
O3 C7 C8 124.4(2) . .
N1 C7 C8 116.10(19) . .
C10 C8 C9 120.8(2) . .
C10 C8 C7 119.7(2) . .
C9 C8 C7 119.5(2) . .
C9 C9 C12 119.4(2) 3_666 3_666
C9 C9 C8 118.7(2) 3_666 .
C12 C9 C8 121.88(19) 3_666 .
C8 C10 C11 120.5(2) . .
C8 C10 H10 119.7 . .
C11 C10 H10 119.7 . .
C12 C11 C10 119.9(2) . .
C12 C11 H11 120.0 . .
C10 C11 H11 120.0 . .
C11 C12 C9 120.6(2) . 3_666
C11 C12 C6 119.7(2) . 3_666
C9 C12 C6 119.71(19) 3_666 3_666
C5 O1 C4 120.18(17) . .
C7 N1 C6 126.99(18) . .
C7 N1 C5 116.88(18) . .
C6 N1 C5 116.11(18) . .

loop_
_geom_bond_atom_site_label_1
_geom_bond_atom_site_label_2
_geom_bond_distance
_geom_bond_site_symmetry_2
C1 C4 1.512(3) .
C1 H1 0.9800 .
C1 H1A 0.9800 .
C1 H1B 0.9800 .
C2 C4 1.512(3) .
C2 H2 0.9800 .
C2 H2A 0.9800 .
C2 H2B 0.9800 .
C3 C4 1.508(4) .
C3 H3 0.9800 .
C3 H3A 0.9800 .
C3 H3B 0.9800 .
C4 O1 1.494(3) .
C5 O4 1.189(3) .
C5 O1 1.312(3) .
C5 N1 1.460(3) .
C6 O2 1.217(3) .
C6 N1 1.396(3) .
C6 C12 1.470(3) 3_666
C7 O3 1.216(3) .
C7 N1 1.394(3) .
C7 C8 1.469(3) .
C8 C10 1.370(3) .
C8 C9 1.412(3) .
C9 C9 1.409(4) 3_666
C9 C12 1.412(3) 3_666
C10 C11 1.398(3) .
C10 H10 0.9500 .
C11 C12 1.376(3) .
C11 H11 0.9500 .
C12 C9 1.412(3) 3_666
C12 C6 1.470(3) 3_666

loop_
_geom_torsion_atom_site_label_1
_geom_torsion_atom_site_label_2
_geom_torsion_atom_site_label_3
_geom_torsion_atom_site_label_4
_geom_torsion
_geom_torsion_site_symmetry_1
_geom_torsion_site_symmetry_4
O3 C7 C8 C10 -2.8(3) . .
N1 C7 C8 C10 177.92(17) . .
O3 C7 C8 C9 177.85(18) . .
N1 C7 C8 C9 -1.4(3) . .
C10 C8 C9 C9 -0.4(3) . 3_666
C7 C8 C9 C9 178.9(2) . 3_666
C10 C8 C9 C12 -179.36(19) . 3_666
C7 C8 C9 C12 -0.1(3) . 3_666
C9 C8 C10 C11 -0.2(3) . .
C7 C8 C10 C11 -179.52(17) . .
C8 C10 C11 C12 0.2(3) . .
C10 C11 C12 C9 0.4(3) . 3_666
C10 C11 C12 C6 -179.31(18) . 3_666
O4 C5 O1 C4 6.0(4) . .
N1 C5 O1 C4 -173.15(18) . .
C3 C4 O1 C5 60.2(3) . .
C1 C4 O1 C5 -64.2(3) . .
C2 C4 O1 C5 178.3(2) . .
O3 C7 N1 C6 -176.35(19) . .
C8 C7 N1 C6 2.9(3) . .
O3 C7 N1 C5 2.0(3) . .
C8 C7 N1 C5 -178.69(16) . .
O2 C6 N1 C7 177.55(19) . .
C12 C6 N1 C7 -2.7(3) 3_666 .
O2 C6 N1 C5 -0.9(3) . .
C12 C6 N1 C5 178.88(17) 3_666 .
O4 C5 N1 C7 85.7(3) . .
O1 C5 N1 C7 -95.1(2) . .
O4 C5 N1 C6 -95.7(3) . .
O1 C5 N1 C6 83.5(2) . .
